data_1006111
loop_
_publ_author_name
'Salvad\'o, M. A.'
'Pertierra, P.'
'Garc\'ia-Granda, S.'
'Garc\'ia, J. R.'
'Rodr\'iguez, J.'
'Fern\'andez-D\'iaz, M. T.'

_publ_section_title
;
 Neutron powder diffraction study of \a-Ti(HPO~4~)~2~.(H~2~O) and
 \a-Hf(HPO~4~)~2~.(H~2~O); H-atom positions
;
_journal_coden_ASTM ASBSDK
_journal_issue 5
_journal_name_full
;
 Acta Crystallographica, Section B: Structural Science
;
_journal_page_first 896
_journal_page_last 898
_journal_paper_doi 10.1107/s0108768196006702
_journal_volume 52
_journal_year 1996
_chemical_formula_structural 'Ti (H P O4)2 (H2 O)'
_chemical_formula_sum 'H4 O9 P2 Ti'
_chemical_name_systematic
;
Titanium bis(hydrogenphosphate(V)) hydrate - \a
;
_space_group_IT_number 14
_symmetry_cell_setting monoclinic
_symmetry_Int_Tables_number 14
_symmetry_space_group_name_Hall '-P 2ybc'
_symmetry_space_group_name_H-M 'P 1 21/c 1'
_cell_angle_alpha 90
_cell_angle_beta 110.206(3)
_cell_angle_gamma 90
_cell_formula_units_Z 4
_cell_length_a 8.6110(3)
_cell_length_b 4.9933(2)
_cell_length_c 16.1507(7)
_cell_volume 651.7
_refine_ls_R_factor_all 0.01
_cod_database_code 1006111

loop_
_symmetry_equiv_pos_as_xyz
x,y,z
-x,1/2+y,1/2-z
-x,-y,-z
x,1/2-y,1/2+z

loop_
_atom_site_label
_atom_site_type_symbol
_atom_site_symmetry_multiplicity
_atom_site_Wyckoff_symbol
_atom_site_fract_x
_atom_site_fract_y
_atom_site_fract_z
_atom_site_occupancy
_atom_site_attached_hydrogens
_atom_site_calc_flag
Ti1 Ti4+ 4 e 0.7588(13) 0.243(3) 0.5103(7) 1. 0 d
P1 P5+ 4 e -0.0001(9) 0.746(2) 0.6090(4) 1. 0 d
P2 P5+ 4 e 0.4680(8) 0.236(2) 0.6014(4) 1. 0 d
O1 O2- 4 e 0.1149(9) 0.8320(15) 0.5580(4) 1. 0 d
O2 O2- 4 e -0.0657(8) 0.4656(15) 0.5903(4) 1. 0 d
O3 O2- 4 e 0.8548(9) 0.9502(16) 0.5906(5) 1. 0 d
O4 O2- 4 e 0.0962(7) 0.7610(19) 0.7105(3) 1. 1 d
O5 O2- 4 e 0.3223(9) 0.4344(14) 0.5537(5) 1. 0 d
O6 O2- 4 e 0.4220(9) -0.0463(16) 0.5648(5) 1. 0 d
O7 O2- 4 e 0.6332(10) 0.3299(15) 0.5875(5) 1. 0 d
O8 O2- 4 e 0.5117(7) 0.2529(19) 0.7033(4) 1. 1 d
O9 O2- 4 e 0.2553(9) 0.2240(14) 0.7617(5) 1. 2 d
H1 H1+ 4 e 0.4133(17) 0.245(3) 0.7235(9) 1. 0 d
H2 H1+ 4 e 0.1440(19) 0.943(3) 0.7289(9) 1. 0 d
H3 H1+ 4 e 0.1948(17) 0.390(3) 0.7548(11) 1. 0 d
H4 H1+ 4 e 0.3083(18) 0.233(4) 0.8353(8) 1. 0 d

loop_
_atom_type_symbol
_atom_type_oxidation_number
Ti4+ 4.000
P5+ 5.000
O2- -2.000
H1+ 1.000
